data_1553722
loop_
_publ_author_name
'Cui, Rong Rong'
'Lv, Yuan Chao'
'Zhao, Yong Sheng'
'Zhao, Na'
'Li, Nan'

_publ_section_title
;
 Solid-state fluorescent materials based on coumarin derivatives:
 polymorphism, stimuli-responsive emission, self-assembly and optical
 waveguides
;
_journal_issue 5
_journal_name_full 'Materials Chemistry Frontiers'
_journal_page_first 910
_journal_paper_doi 10.1039/C7QM00617A
_journal_volume 2
_journal_year 2018
_chemical_formula_sum 'C14 H15 N O4'
_chemical_formula_weight 261.27
_space_group_IT_number 2
_space_group_name_Hall '-P 1'
_space_group_name_H-M_alt 'P -1'
_symmetry_cell_setting triclinic
_symmetry_space_group_name_H-M 'P -1'
_atom_sites_solution_hydrogens geom
_atom_sites_solution_primary direct
_atom_sites_solution_secondary difmap
_audit_creation_method SHELXL-97
_audit_update_record
;
2017-06-21 deposited with the CCDC.
2018-02-06 downloaded from the CCDC.
;
_cell_angle_alpha 76.261(5)
_cell_angle_beta 80.914(5)
_cell_angle_gamma 81.176(5)
_cell_formula_units_Z 2
_cell_length_a 5.0788(3)
_cell_length_b 10.0610(7)
_cell_length_c 12.9069(8)
_cell_measurement_reflns_used 2286
_cell_measurement_temperature 293(2)
_cell_measurement_theta_max 71.4080
_cell_measurement_theta_min 3.5460
_cell_volume 627.97(7)
_computing_cell_refinement 'Bruker FRAMBO'
_computing_data_collection 'Bruker FRAMBO'
_computing_data_reduction 'Bruker SAINT'
_computing_molecular_graphics 'Bruker SHELXTL'
_computing_publication_material 'Bruker SHELXTL'
_computing_structure_refinement 'SHELXL-97 (Sheldrick, 1997)'
_computing_structure_solution 'SHELXS-97 (Sheldrick, 1990)'
_diffrn_ambient_temperature 293(2)
_diffrn_measured_fraction_theta_full 1.000
_diffrn_measured_fraction_theta_max 1.000
_diffrn_measurement_device_type 'CCD area detector'
_diffrn_measurement_method 'phi and omega scans'
_diffrn_radiation_monochromator graphite
_diffrn_radiation_source 'fine-focus sealed tube'
_diffrn_radiation_type CuK\a
_diffrn_radiation_wavelength 1.54178
_diffrn_reflns_av_R_equivalents 0.0343
_diffrn_reflns_av_sigmaI/netI 0.0229
_diffrn_reflns_limit_h_max 4
_diffrn_reflns_limit_h_min -6
_diffrn_reflns_limit_k_max 11
_diffrn_reflns_limit_k_min -11
_diffrn_reflns_limit_l_max 15
_diffrn_reflns_limit_l_min -15
_diffrn_reflns_number 11054
_diffrn_reflns_theta_full 66.04
_diffrn_reflns_theta_max 66.04
_diffrn_reflns_theta_min 4.56
_exptl_absorpt_coefficient_mu 0.846
_exptl_absorpt_correction_T_max 0.7853
_exptl_absorpt_correction_T_min 0.7560
_exptl_absorpt_correction_type multi-scan
_exptl_absorpt_process_details sadabs
_exptl_crystal_density_diffrn 1.382
_exptl_crystal_density_method 'not measured'
_exptl_crystal_F_000 276
_exptl_crystal_size_max 0.35
_exptl_crystal_size_mid 0.34
_exptl_crystal_size_min 0.30
_refine_diff_density_max 0.286
_refine_diff_density_min -0.174
_refine_diff_density_rms 0.043
_refine_ls_extinction_method none
_refine_ls_goodness_of_fit_ref 1.074
_refine_ls_hydrogen_treatment mixed
_refine_ls_matrix_type full
_refine_ls_number_parameters 174
_refine_ls_number_reflns 2176
_refine_ls_number_restraints 0
_refine_ls_restrained_S_all 1.074
_refine_ls_R_factor_all 0.0773
_refine_ls_R_factor_gt 0.0539
_refine_ls_shift/su_max 0.000
_refine_ls_shift/su_mean 0.000
_refine_ls_structure_factor_coef Fsqd
_refine_ls_weighting_details 'calc w=1/[\s^2^(Fo^2^)+(0.1051P)^2^+0.0216P] where P=(Fo^2^+2Fc^2^)/3'
_refine_ls_weighting_scheme calc
_refine_ls_wR_factor_gt 0.1611
_refine_ls_wR_factor_ref 0.1811
_reflns_number_gt 1447
_reflns_number_total 2176
_reflns_threshold_expression >2sigma(I)
_cod_data_source_file c7qm00617a2.cif
_cod_data_source_block 2
_cod_depositor_comments
;
The following automatic conversions were performed:

data item '_symmetry_cell_setting' value 'Triclinic' was changed to
'triclinic' in accordance with the
/home/saulius/struct/COD-crude-data/automatic-downloads/DataCite-retrospective/RSC/depositions/lib/dictionaries/cif_core.dic
dictionary named 'cif_core.dic' version 2.4.2 last updated on
2011-04-26.

Automatic conversion script
Id: cif_fix_values 6909 2019-04-08 15:41:33Z antanas 
;
_cod_original_sg_symbol_H-M P-1
_cod_database_code 1553722

loop_
_symmetry_equiv_pos_as_xyz
'x, y, z'
'-x, -y, -z'

loop_
_atom_site_label
_atom_site_type_symbol
_atom_site_fract_x
_atom_site_fract_y
_atom_site_fract_z
_atom_site_U_iso_or_equiv
_atom_site_adp_type
_atom_site_occupancy
_atom_site_symmetry_multiplicity
_atom_site_calc_flag
_atom_site_refinement_flags
N1 N 0.7318(4) 0.1848(2) 0.72403(15) 0.0617(5) Uani 1 1 d .
O1 O -0.0140(3) 0.51980(16) 0.63744(10) 0.0587(5) Uani 1 1 d .
O2 O -0.3462(4) 0.6755(2) 0.58624(12) 0.0792(6) Uani 1 1 d .
O3 O -0.7134(4) 0.7654(2) 0.72525(14) 0.0803(6) Uani 1 1 d .
H3 H -0.6308 0.7538 0.6675 0.120 Uiso 1 1 calc R
O4 O -0.6755(4) 0.68623(19) 0.89710(13) 0.0747(6) Uani 1 1 d .
C1 C -0.2409(5) 0.6032(2) 0.66205(16) 0.0566(6) Uani 1 1 d .
C2 C -0.3375(4) 0.5987(2) 0.77421(16) 0.0506(5) Uani 1 1 d .
C3 C -0.2012(4) 0.5132(2) 0.85099(15) 0.0517(6) Uani 1 1 d .
H3A H -0.2657 0.5098 0.9230 0.062 Uiso 1 1 calc R
C4 C 0.0356(4) 0.4293(2) 0.82428(15) 0.0491(5) Uani 1 1 d .
C5 C 0.1260(4) 0.4332(2) 0.71520(15) 0.0492(5) Uani 1 1 d .
C6 C 0.3517(4) 0.3536(2) 0.67996(15) 0.0515(5) Uani 1 1 d .
H6 H 0.4020 0.3589 0.6068 0.062 Uiso 1 1 calc R
C7 C 0.5060(5) 0.2641(2) 0.75517(16) 0.0526(5) Uani 1 1 d .
C8 C 0.4185(5) 0.2617(2) 0.86611(17) 0.0573(6) Uani 1 1 d .
H8 H 0.5192 0.2052 0.9176 0.069 Uiso 1 1 calc R
C9 C 0.1920(5) 0.3397(2) 0.89833(15) 0.0553(6) Uani 1 1 d .
H9 H 0.1390 0.3336 0.9715 0.066 Uiso 1 1 calc R
C10 C -0.5878(5) 0.6859(2) 0.80504(18) 0.0588(6) Uani 1 1 d .
C11 C 0.8217(5) 0.1842(3) 0.6109(2) 0.0726(7) Uani 1 1 d .
H11A H 1.0157 0.1631 0.6012 0.087 Uiso 1 1 calc R
H11B H 0.7767 0.2758 0.5680 0.087 Uiso 1 1 calc R
C12 C 0.7008(7) 0.0826(4) 0.5702(3) 0.0903(9) Uani 1 1 d .
H12A H 0.7472 -0.0086 0.6113 0.135 Uiso 1 1 calc R
H12B H 0.7689 0.0871 0.4959 0.135 Uiso 1 1 calc R
H12C H 0.5090 0.1044 0.5774 0.135 Uiso 1 1 calc R
C13 C 0.8803(6) 0.0856(3) 0.8014(2) 0.0759(7) Uani 1 1 d .
H13A H 0.9032 0.1293 0.8583 0.091 Uiso 1 1 calc R
H13B H 1.0576 0.0597 0.7661 0.091 Uiso 1 1 calc R
C14 C 0.7506(8) -0.0413(3) 0.8504(3) 0.0962(10) Uani 1 1 d .
H14A H 0.5667 -0.0164 0.8771 0.144 Uiso 1 1 calc R
H14B H 0.8438 -0.0951 0.9085 0.144 Uiso 1 1 calc R
H14C H 0.7573 -0.0943 0.7970 0.144 Uiso 1 1 calc R

loop_
_atom_site_aniso_label
_atom_site_aniso_U_11
_atom_site_aniso_U_22
_atom_site_aniso_U_33
_atom_site_aniso_U_23
_atom_site_aniso_U_13
_atom_site_aniso_U_12
N1 0.0534(12) 0.0702(12) 0.0576(10) -0.0137(9) -0.0019(9) -0.0007(9)
O1 0.0634(10) 0.0680(9) 0.0386(7) -0.0115(6) -0.0008(6) 0.0047(7)
O2 0.0851(13) 0.0904(12) 0.0466(8) -0.0060(8) -0.0038(8) 0.0185(10)
O3 0.0761(12) 0.0871(12) 0.0635(10) -0.0114(9) 0.0023(9) 0.0149(10)
O4 0.0719(12) 0.0862(12) 0.0583(9) -0.0221(8) 0.0107(8) 0.0043(9)
C1 0.0603(14) 0.0592(12) 0.0456(11) -0.0097(9) -0.0004(10) -0.0021(10)
C2 0.0532(13) 0.0533(11) 0.0444(10) -0.0125(9) 0.0023(9) -0.0098(10)
C3 0.0621(14) 0.0559(11) 0.0387(9) -0.0161(8) 0.0038(9) -0.0132(10)
C4 0.0535(13) 0.0540(11) 0.0413(9) -0.0136(8) -0.0010(9) -0.0109(9)
C5 0.0547(13) 0.0516(11) 0.0414(10) -0.0103(8) -0.0033(9) -0.0092(9)
C6 0.0545(13) 0.0597(12) 0.0398(9) -0.0142(8) 0.0024(9) -0.0092(10)
C7 0.0521(13) 0.0562(12) 0.0511(11) -0.0129(9) -0.0043(9) -0.0117(10)
C8 0.0596(14) 0.0632(12) 0.0482(10) -0.0100(9) -0.0112(10) -0.0041(10)
C9 0.0666(14) 0.0603(12) 0.0393(9) -0.0126(8) -0.0028(9) -0.0103(10)
C10 0.0578(14) 0.0590(13) 0.0561(12) -0.0138(10) 0.0040(10) -0.0056(10)
C11 0.0534(14) 0.0902(18) 0.0669(14) -0.0195(13) 0.0019(11) 0.0070(13)
C12 0.090(2) 0.102(2) 0.0820(17) -0.0361(16) -0.0158(16) 0.0094(17)
C13 0.0635(17) 0.0834(17) 0.0743(15) -0.0132(13) -0.0051(13) 0.0013(13)
C14 0.105(3) 0.0789(19) 0.093(2) -0.0102(16) 0.0012(18) -0.0019(17)

loop_
_atom_type_symbol
_atom_type_description
_atom_type_scat_dispersion_real
_atom_type_scat_dispersion_imag
_atom_type_scat_source
C C 0.0181 0.0091 'International Tables Vol C Tables 4.2.6.8 and 6.1.1.4'
H H 0.0000 0.0000 'International Tables Vol C Tables 4.2.6.8 and 6.1.1.4'
N N 0.0311 0.0180 'International Tables Vol C Tables 4.2.6.8 and 6.1.1.4'
O O 0.0492 0.0322 'International Tables Vol C Tables 4.2.6.8 and 6.1.1.4'

loop_
_geom_angle_atom_site_label_1
_geom_angle_atom_site_label_2
_geom_angle_atom_site_label_3
_geom_angle
C7 N1 C13 121.68(19)
C7 N1 C11 121.8(2)
C13 N1 C11 116.2(2)
C1 O1 C5 122.29(15)
C10 O3 H3 109.5
O2 C1 O1 116.19(18)
O2 C1 C2 125.6(2)
O1 C1 C2 118.2(2)
C3 C2 C1 119.70(19)
C3 C2 C10 120.15(18)
C1 C2 C10 120.1(2)
C2 C3 C4 121.42(17)
C2 C3 H3A 119.3
C4 C3 H3A 119.3
C9 C4 C5 116.27(19)
C9 C4 C3 125.28(17)
C5 C4 C3 118.4(2)
C6 C5 O1 116.70(17)
C6 C5 C4 123.4(2)
O1 C5 C4 119.90(19)
C5 C6 C7 119.63(18)
C5 C6 H6 120.2
C7 C6 H6 120.2
N1 C7 C6 121.66(18)
N1 C7 C8 121.0(2)
C6 C7 C8 117.3(2)
C9 C8 C7 121.6(2)
C9 C8 H8 119.2
C7 C8 H8 119.2
C8 C9 C4 121.78(18)
C8 C9 H9 119.1
C4 C9 H9 119.1
O4 C10 O3 120.7(2)
O4 C10 C2 122.6(2)
O3 C10 C2 116.74(18)
N1 C11 C12 113.7(2)
N1 C11 H11A 108.8
C12 C11 H11A 108.8
N1 C11 H11B 108.8
C12 C11 H11B 108.8
H11A C11 H11B 107.7
C11 C12 H12A 109.5
C11 C12 H12B 109.5
H12A C12 H12B 109.5
C11 C12 H12C 109.5
H12A C12 H12C 109.5
H12B C12 H12C 109.5
N1 C13 C14 114.1(3)
N1 C13 H13A 108.7
C14 C13 H13A 108.7
N1 C13 H13B 108.7
C14 C13 H13B 108.7
H13A C13 H13B 107.6
C13 C14 H14A 109.5
C13 C14 H14B 109.5
H14A C14 H14B 109.5
C13 C14 H14C 109.5
H14A C14 H14C 109.5
H14B C14 H14C 109.5

loop_
_geom_bond_atom_site_label_1
_geom_bond_atom_site_label_2
_geom_bond_distance
N1 C7 1.356(3)
N1 C13 1.448(3)
N1 C11 1.460(3)
O1 C1 1.359(3)
O1 C5 1.375(3)
O2 C1 1.217(3)
O3 C10 1.329(3)
O3 H3 0.8200
O4 C10 1.202(3)
C1 C2 1.446(3)
C2 C3 1.353(3)
C2 C10 1.486(3)
C3 C4 1.404(3)
C3 H3A 0.9300
C4 C9 1.403(3)
C4 C5 1.403(3)
C5 C6 1.374(3)
C6 C7 1.406(3)
C6 H6 0.9300
C7 C8 1.426(3)
C8 C9 1.356(3)
C8 H8 0.9300
C9 H9 0.9300
C11 C12 1.499(4)
C11 H11A 0.9700
C11 H11B 0.9700
C12 H12A 0.9600
C12 H12B 0.9600
C12 H12C 0.9600
C13 C14 1.485(5)
C13 H13A 0.9700
C13 H13B 0.9700
C14 H14A 0.9600
C14 H14B 0.9600
C14 H14C 0.9600

loop_
_geom_torsion_atom_site_label_1
_geom_torsion_atom_site_label_2
_geom_torsion_atom_site_label_3
_geom_torsion_atom_site_label_4
_geom_torsion
C5 O1 C1 O2 179.7(2)
C5 O1 C1 C2 -0.6(3)
O2 C1 C2 C3 179.9(2)
O1 C1 C2 C3 0.2(3)
O2 C1 C2 C10 0.9(4)
O1 C1 C2 C10 -178.78(19)
C1 C2 C3 C4 0.9(3)
C10 C2 C3 C4 179.89(19)
C2 C3 C4 C9 178.8(2)
C2 C3 C4 C5 -1.6(3)
C1 O1 C5 C6 179.69(19)
C1 O1 C5 C4 -0.1(3)
C9 C4 C5 C6 1.0(3)
C3 C4 C5 C6 -178.6(2)
C9 C4 C5 O1 -179.15(19)
C3 C4 C5 O1 1.2(3)
O1 C5 C6 C7 179.21(18)
C4 C5 C6 C7 -1.0(3)
C13 N1 C7 C6 -175.6(2)
C11 N1 C7 C6 -2.3(4)
C13 N1 C7 C8 5.6(4)
C11 N1 C7 C8 178.9(2)
C5 C6 C7 N1 -179.2(2)
C5 C6 C7 C8 -0.3(3)
N1 C7 C8 C9 -179.5(2)
C6 C7 C8 C9 1.6(3)
C7 C8 C9 C4 -1.6(4)
C5 C4 C9 C8 0.3(3)
C3 C4 C9 C8 179.8(2)
C3 C2 C10 O4 1.3(4)
C1 C2 C10 O4 -179.7(2)
C3 C2 C10 O3 -178.8(2)
C1 C2 C10 O3 0.2(3)
C7 N1 C11 C12 -87.4(3)
C13 N1 C11 C12 86.3(3)
C7 N1 C13 C14 74.8(3)
C11 N1 C13 C14 -98.8(3)
